data_4330072
loop_
_publ_author_name
'Thomas W. Myers'
'Alexandra L. Holmes'
'Louise A. Berben'

_publ_section_title
;
 Redox Routes to Substitution of Aluminum(III): Synthesis and
 Characterization of (IP-)2AlX (IP = \a-iminopyridine, X = Cl, Me, SMe,
 S2CNMe2, C\\tbCPh, N3, SPh, NHPh)
;
_journal_name_full 'Inorganic Chemistry'
_journal_page_first 8997
_journal_page_last 9004
_journal_paper_doi 10.1021/ic301128m
_journal_volume 51
_journal_year 2012
_chemical_formula_sum 'C50 H78 Al N4 Na O6'
_chemical_formula_weight 881.13
_chemical_name_systematic
; 
 ? 
;
_space_group_IT_number 14
_symmetry_cell_setting monoclinic
_symmetry_space_group_name_Hall '-P 2ybc'
_symmetry_space_group_name_H-M 'P 1 21/c 1'
_atom_sites_solution_hydrogens geom
_atom_sites_solution_primary direct
_atom_sites_solution_secondary difmap
_audit_creation_method SHELXL-97
_cell_angle_alpha 90.00
_cell_angle_beta 126.148(11)
_cell_angle_gamma 90.00
_cell_formula_units_Z 4
_cell_length_a 16.780(4)
_cell_length_b 16.551(4)
_cell_length_c 22.569(4)
_cell_measurement_reflns_used 90
_cell_measurement_temperature 90(2)
_cell_measurement_theta_max 29.84
_cell_measurement_theta_min 2.54
_cell_volume 5061(2)
_computing_cell_refinement 'Bruker Apex'
_computing_data_collection 'Bruker Apex'
_computing_data_reduction 'Bruker Saint'
_computing_molecular_graphics 'Bruker Shelxtl'
_computing_publication_material 'Bruker Shelxtl'
_computing_structure_refinement 'SHELXL-97 (Sheldrick, 2008)'
_computing_structure_solution 'SHELXS-97 (Sheldrick, 2008)'
_diffrn_ambient_temperature 90(2)
_diffrn_measured_fraction_theta_full 0.998
_diffrn_measured_fraction_theta_max 0.961
_diffrn_measurement_device_type 'CCD area detector'
_diffrn_measurement_method 'phi and omega scans'
_diffrn_radiation_monochromator graphite
_diffrn_radiation_source 'fine-focus sealed tube'
_diffrn_radiation_type MoK\a
_diffrn_radiation_wavelength 0.71073
_diffrn_reflns_av_R_equivalents 0.0883
_diffrn_reflns_av_sigmaI/netI 0.1302
_diffrn_reflns_limit_h_max 23
_diffrn_reflns_limit_h_min -23
_diffrn_reflns_limit_k_max 23
_diffrn_reflns_limit_k_min -20
_diffrn_reflns_limit_l_max 25
_diffrn_reflns_limit_l_min -31
_diffrn_reflns_number 38559
_diffrn_reflns_theta_full 25.00
_diffrn_reflns_theta_max 30.49
_diffrn_reflns_theta_min 1.50
_exptl_absorpt_coefficient_mu 0.098
_exptl_absorpt_correction_T_max 0.9664
_exptl_absorpt_correction_T_min 0.8932
_exptl_absorpt_correction_type numerical
_exptl_absorpt_process_details SADABS
_exptl_crystal_colour Purple
_exptl_crystal_density_diffrn 1.156
_exptl_crystal_description Block
_exptl_crystal_F_000 1912
_exptl_crystal_size_max 0.27
_exptl_crystal_size_mid 0.17
_exptl_crystal_size_min 0.15
_refine_diff_density_max 2.392
_refine_diff_density_min -0.734
_refine_diff_density_rms 0.130
_refine_ls_extinction_method none
_refine_ls_goodness_of_fit_ref 1.022
_refine_ls_hydrogen_treatment constr
_refine_ls_matrix_type full
_refine_ls_number_parameters 575
_refine_ls_number_reflns 14814
_refine_ls_number_restraints 0
_refine_ls_restrained_S_all 1.022
_refine_ls_R_factor_all 0.2090
_refine_ls_R_factor_gt 0.1204
_refine_ls_shift/su_max 0.000
_refine_ls_shift/su_mean 0.000
_refine_ls_structure_factor_coef Fsqd
_refine_ls_weighting_details 'calc w=1/[\s^2^(Fo^2^)+(0.1733P)^2^+10.2258P] where P=(Fo^2^+2Fc^2^)/3'
_refine_ls_weighting_scheme calc
_refine_ls_wR_factor_gt 0.3042
_refine_ls_wR_factor_ref 0.3598
_reflns_number_gt 7417
_reflns_number_total 14814
_reflns_threshold_expression >2sigma(I)
_cod_data_source_file ic301128m_si_002_2.cif
_cod_data_source_block jc3
_cod_original_cell_volume 5061.4(19)
_cod_database_code 4330072

loop_
_symmetry_equiv_pos_as_xyz
'x, y, z'
'-x, y+1/2, -z+1/2'
'-x, -y, -z'
'x, -y-1/2, z-1/2'

loop_
_atom_site_label
_atom_site_type_symbol
_atom_site_fract_x
_atom_site_fract_y
_atom_site_fract_z
_atom_site_U_iso_or_equiv
_atom_site_adp_type
_atom_site_occupancy
_atom_site_symmetry_multiplicity
_atom_site_calc_flag
_atom_site_refinement_flags
Al1 Al -0.26712(9) -0.22760(7) -0.52695(6) 0.0183(3) Uani 1 1 d .
N1 N -0.2281(2) -0.33352(19) -0.51477(17) 0.0186(6) Uani 1 1 d .
N2 N -0.1352(2) -0.1998(2) -0.47554(18) 0.0217(7) Uani 1 1 d .
N3 N -0.3646(2) -0.1763(2) -0.61179(17) 0.0201(7) Uani 1 1 d .
N4 N -0.3266(2) -0.1872(2) -0.48500(18) 0.0210(7) Uani 1 1 d .
C1 C -0.1232(3) -0.3406(3) -0.4669(2) 0.0233(8) Uani 1 1 d .
C2 C -0.0736(3) -0.2695(3) -0.4463(2) 0.0243(8) Uani 1 1 d .
C3 C 0.0324(3) -0.2573(3) -0.3972(2) 0.0316(10) Uani 1 1 d .
H3A H 0.0740 -0.3017 -0.3752 0.038 Uiso 1 1 calc R
C4 C 0.0710(3) -0.1834(3) -0.3833(3) 0.0384(11) Uani 1 1 d .
H4A H 0.1391 -0.1766 -0.3526 0.046 Uiso 1 1 calc R
C5 C 0.0075(4) -0.1140(3) -0.4155(3) 0.0381(11) Uani 1 1 d .
H5A H 0.0336 -0.0622 -0.4068 0.046 Uiso 1 1 calc R
C6 C -0.0904(3) -0.1260(3) -0.4585(2) 0.0287(9) Uani 1 1 d .
H6A H -0.1308 -0.0807 -0.4781 0.034 Uiso 1 1 calc R
C7 C -0.2843(3) -0.4041(2) -0.5511(2) 0.0206(8) Uani 1 1 d .
C8 C -0.3459(3) -0.4365(2) -0.5334(2) 0.0231(8) Uani 1 1 d .
C9 C -0.4067(3) -0.5008(3) -0.5736(2) 0.0300(9) Uani 1 1 d .
H9A H -0.4485 -0.5212 -0.5628 0.036 Uiso 1 1 calc R
C10 C -0.4072(3) -0.5356(3) -0.6289(2) 0.0309(9) Uani 1 1 d .
H10A H -0.4501 -0.5778 -0.6563 0.037 Uiso 1 1 calc R
C11 C -0.3431(3) -0.5070(3) -0.6434(2) 0.0292(9) Uani 1 1 d .
H11A H -0.3414 -0.5319 -0.6797 0.035 Uiso 1 1 calc R
C12 C -0.2812(3) -0.4423(2) -0.6054(2) 0.0229(8) Uani 1 1 d .
C13 C -0.3445(3) -0.4027(3) -0.4706(2) 0.0267(9) Uani 1 1 d .
H13A H -0.2944 -0.3600 -0.4471 0.032 Uiso 1 1 calc R
C14 C -0.3160(4) -0.4673(3) -0.4131(3) 0.0362(11) Uani 1 1 d .
H14A H -0.3171 -0.4446 -0.3745 0.054 Uiso 1 1 calc R
H14B H -0.2509 -0.4868 -0.3932 0.054 Uiso 1 1 calc R
H14C H -0.3621 -0.5113 -0.4355 0.054 Uiso 1 1 calc R
C15 C -0.4435(3) -0.3652(3) -0.4980(3) 0.0342(10) Uani 1 1 d .
H15A H -0.4584 -0.3223 -0.5317 0.051 Uiso 1 1 calc R
H15B H -0.4406 -0.3440 -0.4571 0.051 Uiso 1 1 calc R
H15C H -0.4941 -0.4057 -0.5224 0.051 Uiso 1 1 calc R
C16 C -0.2163(3) -0.4117(3) -0.6267(2) 0.0275(9) Uani 1 1 d .
H16A H -0.1733 -0.3694 -0.5917 0.033 Uiso 1 1 calc R
C17 C -0.1502(4) -0.4789(3) -0.6233(3) 0.0368(11) Uani 1 1 d .
H17A H -0.1094 -0.4569 -0.6362 0.055 Uiso 1 1 calc R
H17B H -0.1909 -0.5211 -0.6571 0.055 Uiso 1 1 calc R
H17C H -0.1093 -0.5005 -0.5745 0.055 Uiso 1 1 calc R
C18 C -0.2778(4) -0.3748(3) -0.7025(3) 0.0346(10) Uani 1 1 d .
H18A H -0.3165 -0.3313 -0.7036 0.052 Uiso 1 1 calc R
H18B H -0.3208 -0.4152 -0.7376 0.052 Uiso 1 1 calc R
H18C H -0.2352 -0.3545 -0.7143 0.052 Uiso 1 1 calc R
C19 C -0.0780(3) -0.4212(3) -0.4372(2) 0.0301(9) Uani 1 1 d .
H19A H -0.0081 -0.4153 -0.4013 0.045 Uiso 1 1 calc R
H19B H -0.0907 -0.4552 -0.4764 0.045 Uiso 1 1 calc R
H19C H -0.1061 -0.4453 -0.4147 0.045 Uiso 1 1 calc R
C20 C -0.4253(3) -0.1279(2) -0.6008(2) 0.0234(8) Uani 1 1 d .
C21 C -0.4065(3) -0.1351(2) -0.5343(2) 0.0209(8) Uani 1 1 d .
C22 C -0.4572(3) -0.0966(3) -0.5077(3) 0.0284(9) Uani 1 1 d .
H22A H -0.5091 -0.0614 -0.5384 0.034 Uiso 1 1 calc R
C23 C -0.4312(3) -0.1102(3) -0.4402(3) 0.0304(10) Uani 1 1 d .
H23A H -0.4661 -0.0859 -0.4248 0.037 Uiso 1 1 calc R
C24 C -0.3496(3) -0.1624(3) -0.3912(2) 0.0293(9) Uani 1 1 d .
H24A H -0.3300 -0.1716 -0.3437 0.035 Uiso 1 1 calc R
C25 C -0.3019(3) -0.1977(3) -0.4161(2) 0.0269(9) Uani 1 1 d .
H25A H -0.2489 -0.2313 -0.3842 0.032 Uiso 1 1 calc R
C26 C -0.3999(3) -0.1906(2) -0.6860(2) 0.0211(8) Uani 1 1 d .
C27 C -0.3437(3) -0.1625(2) -0.7102(2) 0.0219(8) Uani 1 1 d .
C28 C -0.3748(3) -0.1819(3) -0.7810(2) 0.0266(9) Uani 1 1 d .
H28A H -0.3372 -0.1654 -0.7967 0.032 Uiso 1 1 calc R
C29 C -0.4597(3) -0.2250(3) -0.8278(2) 0.0277(9) Uani 1 1 d .
H29A H -0.4791 -0.2375 -0.8747 0.033 Uiso 1 1 calc R
C30 C -0.5162(3) -0.2496(3) -0.8051(2) 0.0273(9) Uani 1 1 d .
H30A H -0.5748 -0.2772 -0.8377 0.033 Uiso 1 1 calc R
C31 C -0.4870(3) -0.2338(3) -0.7341(2) 0.0236(8) Uani 1 1 d .
C32 C -0.2514(3) -0.1135(3) -0.6608(2) 0.0265(9) Uani 1 1 d .
H32A H -0.2473 -0.0997 -0.6168 0.032 Uiso 1 1 calc R
C33 C -0.1589(4) -0.1619(3) -0.6361(3) 0.0373(11) Uani 1 1 d .
H33A H -0.1015 -0.1288 -0.6054 0.056 Uiso 1 1 calc R
H33B H -0.1626 -0.1788 -0.6784 0.056 Uiso 1 1 calc R
H33C H -0.1546 -0.2086 -0.6091 0.056 Uiso 1 1 calc R
C34 C -0.2565(4) -0.0342(3) -0.6980(3) 0.0390(11) Uani 1 1 d .
H34A H -0.3139 -0.0042 -0.7113 0.058 Uiso 1 1 calc R
H34B H -0.2604 -0.0458 -0.7413 0.058 Uiso 1 1 calc R
H34C H -0.1984 -0.0027 -0.6648 0.058 Uiso 1 1 calc R
C35 C -0.5501(3) -0.2663(3) -0.7119(2) 0.0283(9) Uani 1 1 d .
H35A H -0.5212 -0.2488 -0.6615 0.034 Uiso 1 1 calc R
C36 C -0.5507(4) -0.3579(3) -0.7133(3) 0.0384(11) Uani 1 1 d .
H36A H -0.4843 -0.3776 -0.6816 0.058 Uiso 1 1 calc R
H36B H -0.5801 -0.3762 -0.7625 0.058 Uiso 1 1 calc R
H36C H -0.5883 -0.3778 -0.6969 0.058 Uiso 1 1 calc R
C37 C -0.6569(4) -0.2361(4) -0.7615(4) 0.0568(17) Uani 1 1 d .
H37A H -0.6575 -0.1781 -0.7614 0.085 Uiso 1 1 calc R
H37B H -0.6927 -0.2559 -0.7434 0.085 Uiso 1 1 calc R
H37C H -0.6875 -0.2553 -0.8106 0.085 Uiso 1 1 calc R
C38 C -0.4931(4) -0.0672(3) -0.6572(2) 0.0341(10) Uani 1 1 d .
H38A H -0.5316 -0.0423 -0.6434 0.051 Uiso 1 1 calc R
H38B H -0.5362 -0.0935 -0.7038 0.051 Uiso 1 1 calc R
H38C H -0.4551 -0.0267 -0.6607 0.051 Uiso 1 1 calc R
Na1 Na 0.13061(13) -0.31118(11) -0.11917(9) 0.0306(4) Uani 1 1 d .
O1 O 0.1749(3) -0.4177(2) -0.03347(18) 0.0371(8) Uani 1 1 d .
O2 O 0.2030(3) -0.4175(2) -0.14219(19) 0.0395(8) Uani 1 1 d .
O3 O -0.0253(4) -0.3546(3) -0.2159(3) 0.0648(12) Uani 1 1 d .
O4 O 0.0709(4) -0.2249(3) -0.2232(3) 0.0761(15) Uani 1 1 d .
O5 O 0.1237(3) -0.1994(2) -0.0565(2) 0.0467(9) Uani 1 1 d .
O6 O 0.2845(3) -0.2529(3) -0.0450(3) 0.0564(11) Uani 1 1 d .
C39 C 0.1914(6) -0.3994(4) 0.0343(3) 0.0590(17) Uani 1 1 d .
H39A H 0.2061 -0.4483 0.0619 0.088 Uiso 1 1 calc R
H39B H 0.1333 -0.3749 0.0253 0.088 Uiso 1 1 calc R
H39C H 0.2460 -0.3627 0.0617 0.088 Uiso 1 1 calc R
C40 C 0.2560(4) -0.4583(3) -0.0233(3) 0.0418(12) Uani 1 1 d .
H40A H 0.2745 -0.5041 0.0092 0.050 Uiso 1 1 calc R
H40B H 0.3122 -0.4221 -0.0014 0.050 Uiso 1 1 calc R
C41 C 0.2269(4) -0.4865(3) -0.0965(3) 0.0462(13) Uani 1 1 d .
H41A H 0.2808 -0.5162 -0.0909 0.055 Uiso 1 1 calc R
H41B H 0.1702 -0.5221 -0.1187 0.055 Uiso 1 1 calc R
C42 C 0.1962(5) -0.4367(4) -0.2056(3) 0.0553(16) Uani 1 1 d .
H42A H 0.2586 -0.4569 -0.1919 0.083 Uiso 1 1 calc R
H42B H 0.1788 -0.3892 -0.2352 0.083 Uiso 1 1 calc R
H42C H 0.1464 -0.4773 -0.2330 0.083 Uiso 1 1 calc R
C43 C -0.0461(5) -0.4349(4) -0.2232(4) 0.0525(15) Uani 1 1 d .
H43A H -0.1153 -0.4429 -0.2607 0.079 Uiso 1 1 calc R
H43B H -0.0291 -0.4561 -0.1775 0.079 Uiso 1 1 calc R
H43C H -0.0086 -0.4624 -0.2367 0.079 Uiso 1 1 calc R
C44 C -0.0588(6) -0.3261(4) -0.2822(4) 0.077(2) Uani 1 1 d .
H44A H -0.1297 -0.3332 -0.3160 0.092 Uiso 1 1 calc R
H44B H -0.0280 -0.3546 -0.3015 0.092 Uiso 1 1 calc R
C45 C -0.0302(5) -0.2295(4) -0.2718(3) 0.0562(16) Uani 1 1 d .
H45A H -0.0526 -0.2056 -0.3185 0.067 Uiso 1 1 calc R
H45B H -0.0610 -0.2011 -0.2526 0.067 Uiso 1 1 calc R
C46 C 0.0943(8) -0.1461(5) -0.2177(4) 0.089(3) Uani 1 1 d .
H46A H 0.0671 -0.1247 -0.2656 0.134 Uiso 1 1 calc R
H46B H 0.1648 -0.1402 -0.1874 0.134 Uiso 1 1 calc R
H46C H 0.0678 -0.1171 -0.1961 0.134 Uiso 1 1 calc R
C47 C 0.0485(5) -0.1873(4) -0.0471(4) 0.0607(17) Uani 1 1 d .
H47A H 0.0497 -0.1322 -0.0333 0.091 Uiso 1 1 calc R
H47B H 0.0591 -0.2227 -0.0093 0.091 Uiso 1 1 calc R
H47C H -0.0145 -0.1989 -0.0923 0.091 Uiso 1 1 calc R
C48 C 0.2175(5) -0.1755(4) 0.0034(3) 0.0539(15) Uani 1 1 d .
H48A H 0.2393 -0.2107 0.0448 0.065 Uiso 1 1 calc R
H48B H 0.2143 -0.1208 0.0173 0.065 Uiso 1 1 calc R
C49 C 0.2885(4) -0.1788(4) -0.0139(3) 0.0522(15) Uani 1 1 d .
H49A H 0.2747 -0.1357 -0.0479 0.063 Uiso 1 1 calc R
H49B H 0.3545 -0.1706 0.0305 0.063 Uiso 1 1 calc R
C50 C 0.3534(5) -0.2579(4) -0.0614(5) 0.070(2) Uani 1 1 d .
H50A H 0.4191 -0.2540 -0.0169 0.105 Uiso 1 1 calc R
H50B H 0.3423 -0.2144 -0.0937 0.105 Uiso 1 1 calc R
H50C H 0.3458 -0.3086 -0.0849 0.105 Uiso 1 1 calc R

loop_
_atom_site_aniso_label
_atom_site_aniso_U_11
_atom_site_aniso_U_22
_atom_site_aniso_U_33
_atom_site_aniso_U_23
_atom_site_aniso_U_13
_atom_site_aniso_U_12
Al1 0.0245(6) 0.0121(5) 0.0196(5) 0.0001(4) 0.0137(5) 0.0010(4)
N1 0.0239(16) 0.0116(15) 0.0213(15) -0.0018(12) 0.0139(14) 0.0007(12)
N2 0.0233(16) 0.0163(16) 0.0207(16) 0.0017(13) 0.0104(14) 0.0018(13)
N3 0.0274(17) 0.0142(16) 0.0221(16) -0.0006(12) 0.0164(14) 0.0035(13)
N4 0.0281(17) 0.0152(16) 0.0215(16) 0.0008(12) 0.0156(14) 0.0022(13)
C1 0.026(2) 0.022(2) 0.0234(19) 0.0024(16) 0.0155(17) 0.0075(16)
C2 0.027(2) 0.023(2) 0.0253(19) 0.0011(16) 0.0168(17) 0.0031(17)
C3 0.025(2) 0.035(3) 0.030(2) 0.0013(19) 0.0141(19) 0.0040(18)
C4 0.025(2) 0.047(3) 0.035(3) -0.001(2) 0.013(2) -0.005(2)
C5 0.038(3) 0.033(3) 0.041(3) -0.006(2) 0.023(2) -0.012(2)
C6 0.033(2) 0.023(2) 0.031(2) -0.0041(17) 0.0200(19) -0.0049(18)
C7 0.0258(19) 0.0128(18) 0.0192(17) 0.0011(14) 0.0110(16) 0.0041(15)
C8 0.030(2) 0.0158(19) 0.0212(18) -0.0009(15) 0.0134(17) 0.0021(16)
C9 0.035(2) 0.017(2) 0.038(2) 0.0014(17) 0.022(2) -0.0016(17)
C10 0.039(2) 0.017(2) 0.027(2) -0.0022(16) 0.0137(19) -0.0024(18)
C11 0.045(3) 0.017(2) 0.0217(19) -0.0025(16) 0.0179(19) 0.0055(18)
C12 0.033(2) 0.0132(19) 0.0236(19) 0.0015(15) 0.0175(18) 0.0060(16)
C13 0.038(2) 0.020(2) 0.031(2) -0.0041(17) 0.026(2) -0.0030(17)
C14 0.053(3) 0.026(2) 0.037(2) 0.0003(19) 0.031(2) -0.003(2)
C15 0.041(3) 0.025(2) 0.045(3) -0.004(2) 0.030(2) -0.002(2)
C16 0.039(2) 0.019(2) 0.031(2) -0.0019(17) 0.024(2) 0.0063(17)
C17 0.046(3) 0.033(3) 0.035(2) 0.005(2) 0.026(2) 0.015(2)
C18 0.048(3) 0.026(2) 0.035(2) 0.0051(19) 0.027(2) 0.008(2)
C19 0.035(2) 0.022(2) 0.028(2) 0.0013(17) 0.0154(19) 0.0095(18)
C20 0.029(2) 0.0148(19) 0.028(2) -0.0008(15) 0.0177(18) 0.0035(16)
C21 0.0267(19) 0.0117(18) 0.028(2) -0.0022(15) 0.0179(17) 0.0020(15)
C22 0.033(2) 0.020(2) 0.038(2) -0.0041(18) 0.024(2) 0.0029(17)
C23 0.042(2) 0.022(2) 0.041(2) -0.0062(18) 0.032(2) -0.0013(19)
C24 0.049(3) 0.021(2) 0.031(2) -0.0024(17) 0.031(2) -0.0042(19)
C25 0.038(2) 0.016(2) 0.025(2) 0.0026(16) 0.0174(19) 0.0004(17)
C26 0.030(2) 0.0129(18) 0.0196(18) -0.0004(14) 0.0145(17) 0.0041(15)
C27 0.028(2) 0.0173(19) 0.0211(18) 0.0001(15) 0.0146(17) 0.0046(15)
C28 0.036(2) 0.020(2) 0.029(2) 0.0043(16) 0.0226(19) 0.0064(17)
C29 0.038(2) 0.023(2) 0.0186(18) 0.0006(16) 0.0149(18) 0.0085(18)
C30 0.029(2) 0.020(2) 0.0220(19) -0.0021(16) 0.0094(17) 0.0032(16)
C31 0.030(2) 0.0169(19) 0.0219(19) 0.0006(15) 0.0139(17) 0.0028(16)
C32 0.032(2) 0.024(2) 0.026(2) 0.0002(17) 0.0182(18) -0.0028(17)
C33 0.037(3) 0.037(3) 0.044(3) 0.001(2) 0.027(2) 0.001(2)
C34 0.051(3) 0.028(3) 0.043(3) -0.002(2) 0.031(3) -0.006(2)
C35 0.034(2) 0.019(2) 0.030(2) -0.0027(17) 0.0174(19) -0.0054(17)
C36 0.052(3) 0.020(2) 0.041(3) 0.001(2) 0.026(2) -0.004(2)
C37 0.046(3) 0.044(4) 0.092(5) 0.025(3) 0.047(3) 0.012(3)
C38 0.047(3) 0.027(2) 0.029(2) 0.0062(18) 0.023(2) 0.017(2)
Na1 0.0394(10) 0.0201(9) 0.0297(9) -0.0014(7) 0.0189(8) 0.0001(7)
O1 0.054(2) 0.0239(18) 0.0369(18) 0.0021(14) 0.0288(17) 0.0035(15)
O2 0.051(2) 0.034(2) 0.0408(19) 0.0003(15) 0.0308(18) 0.0078(16)
O3 0.081(3) 0.047(3) 0.070(3) -0.003(2) 0.046(3) 0.002(2)
O4 0.099(4) 0.047(3) 0.056(3) 0.002(2) 0.031(3) -0.011(3)
O5 0.056(2) 0.036(2) 0.055(2) -0.0142(18) 0.037(2) -0.0098(18)
O6 0.053(2) 0.037(2) 0.079(3) -0.016(2) 0.039(2) -0.0088(18)
C39 0.112(5) 0.030(3) 0.052(3) 0.006(3) 0.058(4) 0.008(3)
C40 0.045(3) 0.030(3) 0.046(3) 0.008(2) 0.025(3) 0.004(2)
C41 0.059(3) 0.027(3) 0.061(3) 0.008(2) 0.040(3) 0.016(2)
C42 0.067(4) 0.060(4) 0.050(3) -0.003(3) 0.041(3) 0.010(3)
C43 0.057(3) 0.039(3) 0.064(4) -0.024(3) 0.038(3) -0.021(3)
C44 0.098(5) 0.041(4) 0.041(3) 0.003(3) 0.013(4) 0.037(4)
C45 0.056(4) 0.069(5) 0.029(3) 0.002(3) 0.017(3) 0.001(3)
C46 0.154(8) 0.039(4) 0.058(4) 0.013(3) 0.054(5) -0.002(5)
C47 0.077(4) 0.042(4) 0.087(5) -0.010(3) 0.061(4) 0.000(3)
C48 0.063(4) 0.033(3) 0.040(3) -0.008(2) 0.016(3) 0.003(3)
C49 0.050(3) 0.030(3) 0.055(3) -0.006(3) 0.019(3) -0.010(2)
C50 0.058(4) 0.047(4) 0.116(6) -0.017(4) 0.058(4) -0.012(3)

loop_
_atom_type_symbol
_atom_type_description
_atom_type_scat_dispersion_real
_atom_type_scat_dispersion_imag
_atom_type_scat_source
C C 0.0033 0.0016 'International Tables Vol C Tables 4.2.6.8 and 6.1.1.4'
H H 0.0000 0.0000 'International Tables Vol C Tables 4.2.6.8 and 6.1.1.4'
Al Al 0.0645 0.0514 'International Tables Vol C Tables 4.2.6.8 and 6.1.1.4'
N N 0.0061 0.0033 'International Tables Vol C Tables 4.2.6.8 and 6.1.1.4'
Na Na 0.0362 0.0249 'International Tables Vol C Tables 4.2.6.8 and 6.1.1.4'
O O 0.0106 0.0060 'International Tables Vol C Tables 4.2.6.8 and 6.1.1.4'

loop_
_geom_angle_atom_site_label_1
_geom_angle_atom_site_label_2
_geom_angle_atom_site_label_3
_geom_angle
N1 Al1 N3 128.18(16)
N1 Al1 N2 87.37(15)
N3 Al1 N2 122.66(16)
N1 Al1 N4 121.27(15)
N3 Al1 N4 87.06(15)
N2 Al1 N4 113.24(16)
C7 N1 C1 118.3(3)
C7 N1 Al1 130.0(3)
C1 N1 Al1 111.3(3)
C6 N2 C2 117.8(4)
C6 N2 Al1 130.9(3)
C2 N2 Al1 111.2(3)
C20 N3 C26 116.9(3)
C20 N3 Al1 111.5(2)
C26 N3 Al1 130.1(3)
C25 N4 C21 118.8(3)
C25 N4 Al1 129.9(3)
C21 N4 Al1 111.2(2)
C2 C1 N1 115.0(4)
C2 C1 C19 125.3(4)
N1 C1 C19 119.3(4)
C1 C2 N2 114.4(4)
C1 C2 C3 127.7(4)
N2 C2 C3 117.9(4)
C4 C3 C2 121.0(4)
C4 C3 H3A 119.5
C2 C3 H3A 119.5
C3 C4 C5 120.1(4)
C3 C4 H4A 120.0
C5 C4 H4A 120.0
C6 C5 C4 118.3(5)
C6 C5 H5A 120.9
C4 C5 H5A 120.9
C5 C6 N2 124.9(5)
C5 C6 H6A 117.5
N2 C6 H6A 117.5
C12 C7 C8 119.0(4)
C12 C7 N1 121.2(3)
C8 C7 N1 119.8(3)
C9 C8 C7 119.1(4)
C9 C8 C13 119.9(4)
C7 C8 C13 121.0(4)
C10 C9 C8 121.8(4)
C10 C9 H9A 119.1
C8 C9 H9A 119.1
C9 C10 C11 119.2(4)
C9 C10 H10A 120.4
C11 C10 H10A 120.4
C10 C11 C12 121.5(4)
C10 C11 H11A 119.3
C12 C11 H11A 119.3
C11 C12 C7 119.3(4)
C11 C12 C16 118.6(4)
C7 C12 C16 122.0(4)
C8 C13 C15 111.2(4)
C8 C13 C14 111.2(4)
C15 C13 C14 110.5(4)
C8 C13 H13A 107.9
C15 C13 H13A 107.9
C14 C13 H13A 107.9
C13 C14 H14A 109.5
C13 C14 H14B 109.5
H14A C14 H14B 109.5
C13 C14 H14C 109.5
H14A C14 H14C 109.5
H14B C14 H14C 109.5
C13 C15 H15A 109.5
C13 C15 H15B 109.5
H15A C15 H15B 109.5
C13 C15 H15C 109.5
H15A C15 H15C 109.5
H15B C15 H15C 109.5
C18 C16 C12 110.8(4)
C18 C16 C17 109.8(3)
C12 C16 C17 112.0(4)
C18 C16 H16A 108.0
C12 C16 H16A 108.0
C17 C16 H16A 108.0
C16 C17 H17A 109.5
C16 C17 H17B 109.5
H17A C17 H17B 109.5
C16 C17 H17C 109.5
H17A C17 H17C 109.5
H17B C17 H17C 109.5
C16 C18 H18A 109.5
C16 C18 H18B 109.5
H18A C18 H18B 109.5
C16 C18 H18C 109.5
H18A C18 H18C 109.5
H18B C18 H18C 109.5
C1 C19 H19A 109.5
C1 C19 H19B 109.5
H19A C19 H19B 109.5
C1 C19 H19C 109.5
H19A C19 H19C 109.5
H19B C19 H19C 109.5
C21 C20 N3 115.0(3)
C21 C20 C38 124.9(4)
N3 C20 C38 119.6(3)
C20 C21 N4 114.8(3)
C20 C21 C22 128.0(4)
N4 C21 C22 117.2(3)
C23 C22 C21 121.5(4)
C23 C22 H22A 119.3
C21 C22 H22A 119.3
C22 C23 C24 120.2(4)
C22 C23 H23A 119.9
C24 C23 H23A 119.9
C25 C24 C23 118.0(4)
C25 C24 H24A 121.0
C23 C24 H24A 121.0
C24 C25 N4 124.2(4)
C24 C25 H25A 117.9
N4 C25 H25A 117.9
C31 C26 C27 119.8(3)
C31 C26 N3 120.9(3)
C27 C26 N3 119.2(3)
C28 C27 C26 118.8(4)
C28 C27 C32 119.9(4)
C26 C27 C32 121.3(3)
C29 C28 C27 121.3(4)
C29 C28 H28A 119.4
C27 C28 H28A 119.4
C28 C29 C30 119.8(4)
C28 C29 H29A 120.1
C30 C29 H29A 120.1
C29 C30 C31 121.2(4)
C29 C30 H30A 119.4
C31 C30 H30A 119.4
C30 C31 C26 119.0(4)
C30 C31 C35 118.3(4)
C26 C31 C35 122.7(3)
C27 C32 C33 111.5(4)
C27 C32 C34 110.8(4)
C33 C32 C34 111.4(4)
C27 C32 H32A 107.6
C33 C32 H32A 107.6
C34 C32 H32A 107.6
C32 C33 H33A 109.5
C32 C33 H33B 109.5
H33A C33 H33B 109.5
C32 C33 H33C 109.5
H33A C33 H33C 109.5
H33B C33 H33C 109.5
C32 C34 H34A 109.5
C32 C34 H34B 109.5
H34A C34 H34B 109.5
C32 C34 H34C 109.5
H34A C34 H34C 109.5
H34B C34 H34C 109.5
C31 C35 C36 110.3(4)
C31 C35 C37 112.8(4)
C36 C35 C37 108.7(4)
C31 C35 H35A 108.3
C36 C35 H35A 108.3
C37 C35 H35A 108.3
C35 C36 H36A 109.5
C35 C36 H36B 109.5
H36A C36 H36B 109.5
C35 C36 H36C 109.5
H36A C36 H36C 109.5
H36B C36 H36C 109.5
C35 C37 H37A 109.5
C35 C37 H37B 109.5
H37A C37 H37B 109.5
C35 C37 H37C 109.5
H37A C37 H37C 109.5
H37B C37 H37C 109.5
C20 C38 H38A 109.5
C20 C38 H38B 109.5
H38A C38 H38B 109.5
C20 C38 H38C 109.5
H38A C38 H38C 109.5
H38B C38 H38C 109.5
O6 Na1 O3 166.43(19)
O6 Na1 O2 88.29(15)
O3 Na1 O2 90.19(16)
O6 Na1 O5 70.63(15)
O3 Na1 O5 112.17(16)
O2 Na1 O5 157.48(16)
O6 Na1 O1 92.31(16)
O3 Na1 O1 99.93(16)
O2 Na1 O1 70.95(12)
O5 Na1 O1 101.20(14)
O6 Na1 O4 95.98(18)
O3 Na1 O4 71.12(18)
O2 Na1 O4 101.51(17)
O5 Na1 O4 88.87(17)
O1 Na1 O4 168.66(17)
O6 Na1 C40 79.26(16)
O3 Na1 C40 109.66(17)
O2 Na1 C40 49.09(13)
O5 Na1 C40 116.56(16)
O1 Na1 C40 25.70(12)
O4 Na1 C40 149.96(18)
C40 O1 C39 111.8(4)
C40 O1 Na1 107.0(3)
C39 O1 Na1 119.1(3)
C42 O2 C41 111.9(4)
C42 O2 Na1 130.5(3)
C41 O2 Na1 113.5(3)
C44 O3 C43 107.4(5)
C44 O3 Na1 116.0(5)
C43 O3 Na1 118.9(4)
C46 O4 C45 106.4(6)
C46 O4 Na1 123.6(4)
C45 O4 Na1 110.7(4)
C48 O5 C47 114.2(5)
C48 O5 Na1 112.0(3)
C47 O5 Na1 124.2(3)
C49 O6 C50 112.3(5)
C49 O6 Na1 115.8(3)
C50 O6 Na1 121.8(4)
O1 C39 H39A 109.5
O1 C39 H39B 109.5
H39A C39 H39B 109.5
O1 C39 H39C 109.5
H39A C39 H39C 109.5
H39B C39 H39C 109.5
O1 C40 C41 108.3(4)
O1 C40 Na1 47.3(2)
C41 C40 Na1 80.2(3)
O1 C40 H40A 110.0
C41 C40 H40A 110.0
Na1 C40 H40A 157.2
O1 C40 H40B 110.0
C41 C40 H40B 110.0
Na1 C40 H40B 85.8
H40A C40 H40B 108.4
O2 C41 C40 108.5(4)
O2 C41 H41A 110.0
C40 C41 H41A 110.0
O2 C41 H41B 110.0
C40 C41 H41B 110.0
H41A C41 H41B 108.4
O2 C42 H42A 109.5
O2 C42 H42B 109.5
H42A C42 H42B 109.5
O2 C42 H42C 109.5
H42A C42 H42C 109.5
H42B C42 H42C 109.5
O3 C43 H43A 109.5
O3 C43 H43B 109.5
H43A C43 H43B 109.5
O3 C43 H43C 109.5
H43A C43 H43C 109.5
H43B C43 H43C 109.5
O3 C44 C45 106.8(5)
O3 C44 H44A 110.4
C45 C44 H44A 110.4
O3 C44 H44B 110.4
C45 C44 H44B 110.4
H44A C44 H44B 108.6
O4 C45 C44 106.6(5)
O4 C45 H45A 110.4
C44 C45 H45A 110.4
O4 C45 H45B 110.4
C44 C45 H45B 110.4
H45A C45 H45B 108.6
O4 C46 H46A 109.5
O4 C46 H46B 109.5
H46A C46 H46B 109.5
O4 C46 H46C 109.5
H46A C46 H46C 109.5
H46B C46 H46C 109.5
O5 C47 H47A 109.5
O5 C47 H47B 109.5
H47A C47 H47B 109.5
O5 C47 H47C 109.5
H47A C47 H47C 109.5
H47B C47 H47C 109.5
O5 C48 C49 111.2(5)
O5 C48 H48A 109.4
C49 C48 H48A 109.4
O5 C48 H48B 109.4
C49 C48 H48B 109.4
H48A C48 H48B 108.0
O6 C49 C48 111.3(5)
O6 C49 H49A 109.4
C48 C49 H49A 109.4
O6 C49 H49B 109.4
C48 C49 H49B 109.4
H49A C49 H49B 108.0
O6 C50 H50A 109.5
O6 C50 H50B 109.5
H50A C50 H50B 109.5
O6 C50 H50C 109.5
H50A C50 H50C 109.5
H50B C50 H50C 109.5

loop_
_geom_bond_atom_site_label_1
_geom_bond_atom_site_label_2
_geom_bond_distance
Al1 N1 1.835(3)
Al1 N3 1.835(4)
Al1 N2 1.852(4)
Al1 N4 1.859(3)
N1 C7 1.419(5)
N1 C1 1.426(5)
N2 C6 1.365(5)
N2 C2 1.424(5)
N3 C20 1.426(5)
N3 C26 1.430(5)
N4 C25 1.364(5)
N4 C21 1.420(5)
C1 C2 1.355(6)
C1 C19 1.485(6)
C2 C3 1.453(6)
C3 C4 1.332(7)
C3 H3A 0.9300
C4 C5 1.438(7)
C4 H4A 0.9300
C5 C6 1.341(6)
C5 H5A 0.9300
C6 H6A 0.9300
C7 C12 1.408(5)
C7 C8 1.414(6)
C8 C9 1.381(6)
C8 C13 1.510(5)
C9 C10 1.371(6)
C9 H9A 0.9300
C10 C11 1.380(6)
C10 H10A 0.9300
C11 C12 1.382(6)
C11 H11A 0.9300
C12 C16 1.514(6)
C13 C15 1.523(6)
C13 C14 1.524(6)
C13 H13A 0.9800
C14 H14A 0.9600
C14 H14B 0.9600
C14 H14C 0.9600
C15 H15A 0.9600
C15 H15B 0.9600
C15 H15C 0.9600
C16 C18 1.510(6)
C16 C17 1.539(6)
C16 H16A 0.9800
C17 H17A 0.9600
C17 H17B 0.9600
C17 H17C 0.9600
C18 H18A 0.9600
C18 H18B 0.9600
C18 H18C 0.9600
C19 H19A 0.9600
C19 H19B 0.9600
C19 H19C 0.9600
C20 C21 1.345(5)
C20 C38 1.489(6)
C21 C22 1.447(5)
C22 C23 1.335(6)
C22 H22A 0.9300
C23 C24 1.434(7)
C23 H23A 0.9300
C24 C25 1.352(6)
C24 H24A 0.9300
C25 H25A 0.9300
C26 C31 1.398(6)
C26 C27 1.417(5)
C27 C28 1.395(5)
C27 C32 1.505(6)
C28 C29 1.370(6)
C28 H28A 0.9300
C29 C30 1.379(6)
C29 H29A 0.9300
C30 C31 1.396(5)
C30 H30A 0.9300
C31 C35 1.514(6)
C32 C33 1.530(6)
C32 C34 1.534(7)
C32 H32A 0.9800
C33 H33A 0.9600
C33 H33B 0.9600
C33 H33C 0.9600
C34 H34A 0.9600
C34 H34B 0.9600
C34 H34C 0.9600
C35 C36 1.515(7)
C35 C37 1.533(7)
C35 H35A 0.9800
C36 H36A 0.9600
C36 H36B 0.9600
C36 H36C 0.9600
C37 H37A 0.9600
C37 H37B 0.9600
C37 H37C 0.9600
C38 H38A 0.9600
C38 H38B 0.9600
C38 H38C 0.9600
Na1 O6 2.302(4)
Na1 O3 2.321(5)
Na1 O2 2.363(4)
Na1 O5 2.372(4)
Na1 O1 2.389(4)
Na1 O4 2.404(5)
Na1 C40 3.109(5)
O1 C40 1.410(6)
O1 C39 1.418(6)
O2 C42 1.403(6)
O2 C41 1.429(6)
O3 C44 1.337(8)
O3 C43 1.358(7)
O4 C46 1.347(9)
O4 C45 1.376(8)
O5 C48 1.398(7)
O5 C47 1.412(7)
O6 C49 1.394(7)
O6 C50 1.410(7)
C39 H39A 0.9600
C39 H39B 0.9600
C39 H39C 0.9600
C40 C41 1.494(8)
C40 H40A 0.9700
C40 H40B 0.9700
C41 H41A 0.9700
C41 H41B 0.9700
C42 H42A 0.9600
C42 H42B 0.9600
C42 H42C 0.9600
C43 H43A 0.9600
C43 H43B 0.9600
C43 H43C 0.9600
C44 C45 1.645(10)
C44 H44A 0.9700
C44 H44B 0.9700
C45 H45A 0.9700
C45 H45B 0.9700
C46 H46A 0.9600
C46 H46B 0.9600
C46 H46C 0.9600
C47 H47A 0.9600
C47 H47B 0.9600
C47 H47C 0.9600
C48 C49 1.459(9)
C48 H48A 0.9700
C48 H48B 0.9700
C49 H49A 0.9700
C49 H49B 0.9700
C50 H50A 0.9600
C50 H50B 0.9600
C50 H50C 0.9600

loop_
_geom_torsion_atom_site_label_1
_geom_torsion_atom_site_label_2
_geom_torsion_atom_site_label_3
_geom_torsion_atom_site_label_4
_geom_torsion
N3 Al1 N1 C7 -34.0(4)
N2 Al1 N1 C7 -164.6(3)
N4 Al1 N1 C7 79.7(4)
N3 Al1 N1 C1 138.2(2)
N2 Al1 N1 C1 7.6(3)
N4 Al1 N1 C1 -108.2(3)
N1 Al1 N2 C6 177.4(4)
N3 Al1 N2 C6 42.6(4)
N4 Al1 N2 C6 -59.5(4)
N1 Al1 N2 C2 -7.2(3)
N3 Al1 N2 C2 -142.1(2)
N4 Al1 N2 C2 115.9(3)
N1 Al1 N3 C20 134.4(3)
N2 Al1 N3 C20 -109.8(3)
N4 Al1 N3 C20 6.1(3)
N1 Al1 N3 C26 -30.9(4)
N2 Al1 N3 C26 84.9(4)
N4 Al1 N3 C26 -159.3(4)
N1 Al1 N4 C25 44.5(4)
N3 Al1 N4 C25 178.4(4)
N2 Al1 N4 C25 -57.1(4)
N1 Al1 N4 C21 -138.6(3)
N3 Al1 N4 C21 -4.8(3)
N2 Al1 N4 C21 119.7(3)
C7 N1 C1 C2 166.7(3)
Al1 N1 C1 C2 -6.5(4)
C7 N1 C1 C19 -20.1(5)
Al1 N1 C1 C19 166.7(3)
N1 C1 C2 N2 0.7(5)
C19 C1 C2 N2 -171.9(4)
N1 C1 C2 C3 178.6(4)
C19 C1 C2 C3 6.0(7)
C6 N2 C2 C1 -178.7(4)
Al1 N2 C2 C1 5.3(4)
C6 N2 C2 C3 3.2(5)
Al1 N2 C2 C3 -172.8(3)
C1 C2 C3 C4 178.5(4)
N2 C2 C3 C4 -3.7(6)
C2 C3 C4 C5 1.5(7)
C3 C4 C5 C6 1.1(7)
C4 C5 C6 N2 -1.5(7)
C2 N2 C6 C5 -0.7(6)
Al1 N2 C6 C5 174.4(4)
C1 N1 C7 C12 -67.7(5)
Al1 N1 C7 C12 104.0(4)
C1 N1 C7 C8 113.1(4)
Al1 N1 C7 C8 -75.2(5)
C12 C7 C8 C9 -4.9(6)
N1 C7 C8 C9 174.3(4)
C12 C7 C8 C13 174.0(4)
N1 C7 C8 C13 -6.8(6)
C7 C8 C9 C10 1.8(7)
C13 C8 C9 C10 -177.1(4)
C8 C9 C10 C11 2.0(7)
C9 C10 C11 C12 -2.6(7)
C10 C11 C12 C7 -0.6(6)
C10 C11 C12 C16 -177.1(4)
C8 C7 C12 C11 4.3(6)
N1 C7 C12 C11 -174.9(4)
C8 C7 C12 C16 -179.3(4)
N1 C7 C12 C16 1.5(6)
C9 C8 C13 C15 -65.2(5)
C7 C8 C13 C15 116.0(4)
C9 C8 C13 C14 58.4(5)
C7 C8 C13 C14 -120.5(4)
C11 C12 C16 C18 66.9(5)
C7 C12 C16 C18 -109.5(4)
C11 C12 C16 C17 -56.1(5)
C7 C12 C16 C17 127.5(4)
C26 N3 C20 C21 161.2(4)
Al1 N3 C20 C21 -6.3(5)
C26 N3 C20 C38 -26.7(6)
Al1 N3 C20 C38 165.9(3)
N3 C20 C21 N4 2.5(5)
C38 C20 C21 N4 -169.2(4)
N3 C20 C21 C22 -177.6(4)
C38 C20 C21 C22 10.7(7)
C25 N4 C21 C20 179.6(4)
Al1 N4 C21 C20 2.4(4)
C25 N4 C21 C22 -0.3(5)
Al1 N4 C21 C22 -177.5(3)
C20 C21 C22 C23 179.1(4)
N4 C21 C22 C23 -1.1(6)
C21 C22 C23 C24 1.8(7)
C22 C23 C24 C25 -1.2(7)
C23 C24 C25 N4 -0.2(7)
C21 N4 C25 C24 0.9(6)
Al1 N4 C25 C24 177.5(3)
C20 N3 C26 C31 -63.9(5)
Al1 N3 C26 C31 100.8(4)
C20 N3 C26 C27 118.1(4)
Al1 N3 C26 C27 -77.2(5)
C31 C26 C27 C28 -2.8(6)
N3 C26 C27 C28 175.3(4)
C31 C26 C27 C32 177.9(4)
N3 C26 C27 C32 -4.0(6)
C26 C27 C28 C29 2.2(6)
C32 C27 C28 C29 -178.5(4)
C27 C28 C29 C30 0.2(6)
C28 C29 C30 C31 -2.1(6)
C29 C30 C31 C26 1.4(6)
C29 C30 C31 C35 -176.9(4)
C27 C26 C31 C30 1.0(6)
N3 C26 C31 C30 -177.0(4)
C27 C26 C31 C35 179.3(4)
N3 C26 C31 C35 1.3(6)
C28 C27 C32 C33 -70.2(5)
C26 C27 C32 C33 109.1(4)
C28 C27 C32 C34 54.5(5)
C26 C27 C32 C34 -126.2(4)
C30 C31 C35 C36 63.4(5)
C26 C31 C35 C36 -114.9(5)
C30 C31 C35 C37 -58.3(6)
C26 C31 C35 C37 123.5(5)
O6 Na1 O1 C40 -59.1(3)
O3 Na1 O1 C40 115.1(3)
O2 Na1 O1 C40 28.3(3)
O5 Na1 O1 C40 -129.8(3)
O4 Na1 O1 C40 77.9(10)
O6 Na1 O1 C39 68.9(4)
O3 Na1 O1 C39 -117.0(4)
O2 Na1 O1 C39 156.3(4)
O5 Na1 O1 C39 -1.8(4)
O4 Na1 O1 C39 -154.1(9)
C40 Na1 O1 C39 127.9(6)
O6 Na1 O2 C42 -108.2(5)
O3 Na1 O2 C42 58.3(5)
O5 Na1 O2 C42 -128.5(5)
O1 Na1 O2 C42 158.7(5)
O4 Na1 O2 C42 -12.5(5)
C40 Na1 O2 C42 174.5(5)
O6 Na1 O2 C41 96.6(4)
O3 Na1 O2 C41 -96.9(4)
O5 Na1 O2 C41 76.3(5)
O1 Na1 O2 C41 3.6(3)
O4 Na1 O2 C41 -167.7(4)
C40 Na1 O2 C41 19.4(3)
O6 Na1 O3 C44 -3.0(10)
O2 Na1 O3 C44 -86.5(4)
O5 Na1 O3 C44 96.3(4)
O1 Na1 O3 C44 -157.2(4)
O4 Na1 O3 C44 15.6(4)
C40 Na1 O3 C44 -132.5(4)
O6 Na1 O3 C43 127.6(7)
O2 Na1 O3 C43 44.1(4)
O5 Na1 O3 C43 -133.1(4)
O1 Na1 O3 C43 -26.6(4)
O4 Na1 O3 C43 146.2(5)
C40 Na1 O3 C43 -1.9(5)
O6 Na1 O4 C46 -35.8(7)
O3 Na1 O4 C46 148.5(7)
O2 Na1 O4 C46 -125.3(7)
O5 Na1 O4 C46 34.6(7)
O1 Na1 O4 C46 -172.5(8)
C40 Na1 O4 C46 -114.7(7)
O6 Na1 O4 C45 -163.7(4)
O3 Na1 O4 C45 20.6(4)
O2 Na1 O4 C45 106.8(4)
O5 Na1 O4 C45 -93.3(4)
O1 Na1 O4 C45 59.5(11)
C40 Na1 O4 C45 117.4(5)
O6 Na1 O5 C48 -16.6(4)
O3 Na1 O5 C48 177.6(4)
O2 Na1 O5 C48 4.9(6)
O1 Na1 O5 C48 71.9(4)
O4 Na1 O5 C48 -113.4(4)
C40 Na1 O5 C48 50.0(4)
O6 Na1 O5 C47 -160.7(5)
O3 Na1 O5 C47 33.5(5)
O2 Na1 O5 C47 -139.2(5)
O1 Na1 O5 C47 -72.2(5)
O4 Na1 O5 C47 102.5(5)
C40 Na1 O5 C47 -94.1(5)
O3 Na1 O6 C49 94.3(8)
O2 Na1 O6 C49 178.0(4)
O5 Na1 O6 C49 -10.1(4)
O1 Na1 O6 C49 -111.2(4)
O4 Na1 O6 C49 76.6(4)
C40 Na1 O6 C49 -133.4(4)
O3 Na1 O6 C50 -48.4(10)
O2 Na1 O6 C50 35.4(5)
O5 Na1 O6 C50 -152.7(5)
O1 Na1 O6 C50 106.2(5)
O4 Na1 O6 C50 -66.0(5)
C40 Na1 O6 C50 84.0(5)
C39 O1 C40 C41 171.3(4)
Na1 O1 C40 C41 -56.6(4)
C39 O1 C40 Na1 -132.1(4)
O6 Na1 C40 O1 119.3(3)
O3 Na1 C40 O1 -71.3(3)
O2 Na1 C40 O1 -143.6(4)
O5 Na1 C40 O1 57.5(3)
O4 Na1 C40 O1 -157.4(4)
O6 Na1 C40 C41 -114.3(3)
O3 Na1 C40 C41 55.1(3)
O2 Na1 C40 C41 -17.2(3)
O5 Na1 C40 C41 -176.1(3)
O1 Na1 C40 C41 126.4(5)
O4 Na1 C40 C41 -31.0(5)
C42 O2 C41 C40 166.8(5)
Na1 O2 C41 C40 -33.3(5)
O1 C40 C41 O2 61.4(5)
Na1 C40 C41 O2 22.9(4)
C43 O3 C44 C45 -178.5(5)
Na1 O3 C44 C45 -42.6(7)
C46 O4 C45 C44 177.0(6)
Na1 O4 C45 C44 -46.2(6)
O3 C44 C45 O4 59.9(7)
C47 O5 C48 C49 -171.9(5)
Na1 O5 C48 C49 40.2(6)
C50 O6 C49 C48 -179.3(6)
Na1 O6 C49 C48 34.6(6)
O5 C48 C49 O6 -49.8(7)
